data_4003929
loop_
_publ_author_name
'Su, Yuan'
'Bhunia, Surojit'
'Xu, Shuyuan'
'Chen, An'
'Reddy, C. Malla'
'Cai, Ting'

_publ_section_title
;
 Structure--Thermomechanical Property Correlation in Polymorphic Molecular
 Crystals Probed by the Nanoindentation Technique
;
_journal_name_full 'Chemistry of Materials'
_journal_paper_doi 10.1021/acs.chemmater.1c00584
_journal_year 2021
_chemical_formula_moiety 'C30 H35 N2 O3, C2 H3 O2'
_chemical_formula_sum 'C32 H38 N2 O5'
_chemical_formula_weight 530.64
_space_group_crystal_system monoclinic
_space_group_IT_number 14
_space_group_name_Hall '-P 2ybc'
_space_group_name_H-M_alt 'P 1 21/c 1'
_atom_sites_solution_hydrogens geom
_atom_sites_solution_primary dual
_audit_creation_date 2021-04-11
_audit_creation_method
;
Olex2 1.2
(compiled 2018.05.29 svn.r3508 for OlexSys, GUI svn.r5506)
;
_cell_angle_alpha 90
_cell_angle_beta 108.7790(10)
_cell_angle_gamma 90
_cell_formula_units_Z 4
_cell_length_a 13.2147(3)
_cell_length_b 18.6251(4)
_cell_length_c 12.0513(3)
_cell_measurement_reflns_used 9495
_cell_measurement_temperature 153
_cell_measurement_theta_max 26.369
_cell_measurement_theta_min 2.824
_cell_volume 2808.23(11)
_computing_cell_refinement 'SAINT V8.38A (?, 2016)'
_computing_data_reduction 'SAINT V8.38A (?, 2016)'
_computing_molecular_graphics 'Olex2 (Dolomanov et al., 2009)'
_computing_publication_material 'Olex2 (Dolomanov et al., 2009)'
_computing_structure_refinement 'ShelXL (Sheldrick, 2015)'
_computing_structure_solution 'ShelXT (Sheldrick, 2015)'
_diffrn_ambient_temperature 153.0
_diffrn_measured_fraction_theta_full 0.981
_diffrn_measured_fraction_theta_max 0.978
_diffrn_measurement_device_type 'Bruker D8 VENTURE'
_diffrn_measurement_method '\f and \w scans'
_diffrn_radiation_type MoK\a
_diffrn_radiation_wavelength 0.71073
_diffrn_reflns_av_R_equivalents 0.0295
_diffrn_reflns_av_unetI/netI 0.0271
_diffrn_reflns_Laue_measured_fraction_full 0.981
_diffrn_reflns_Laue_measured_fraction_max 0.978
_diffrn_reflns_limit_h_max 16
_diffrn_reflns_limit_h_min -16
_diffrn_reflns_limit_k_max 23
_diffrn_reflns_limit_k_min -23
_diffrn_reflns_limit_l_max 12
_diffrn_reflns_limit_l_min -15
_diffrn_reflns_number 21008
_diffrn_reflns_point_group_measured_fraction_full 0.981
_diffrn_reflns_point_group_measured_fraction_max 0.978
_diffrn_reflns_theta_full 25.242
_diffrn_reflns_theta_max 26.379
_diffrn_reflns_theta_min 2.272
_diffrn_standards_number 0
_exptl_absorpt_coefficient_mu 0.085
_exptl_absorpt_correction_T_max 0.0932
_exptl_absorpt_correction_T_min 0.0661
_exptl_absorpt_correction_type multi-scan
_exptl_absorpt_process_details
'SADABS-2016/2 (Bruker,2016/2) was used for absorption correction. wR2(int) was 0.0969 before and 0.0446 after correction. The Ratio of minimum to maximum transmission is 0.7092. The \l/2 correction factor is Not present.'
_exptl_crystal_colour colourless
_exptl_crystal_colour_primary colourless
_exptl_crystal_density_diffrn 1.255
_exptl_crystal_description block
_exptl_crystal_F_000 1136
_exptl_crystal_size_max 0.28
_exptl_crystal_size_mid 0.15
_exptl_crystal_size_min 0.12
_refine_diff_density_max 0.451
_refine_diff_density_min -0.275
_refine_diff_density_rms 0.037
_refine_ls_extinction_method none
_refine_ls_goodness_of_fit_ref 0.960
_refine_ls_hydrogen_treatment constr
_refine_ls_matrix_type full
_refine_ls_number_parameters 356
_refine_ls_number_reflns 5629
_refine_ls_number_restraints 0
_refine_ls_restrained_S_all 0.960
_refine_ls_R_factor_all 0.0649
_refine_ls_R_factor_gt 0.0503
_refine_ls_shift/su_max 0.000
_refine_ls_shift/su_mean 0.000
_refine_ls_structure_factor_coef Fsqd
_refine_ls_weighting_details 'w=1/[\s^2^(Fo^2^)+(0.1097P)^2^+0.8542P] where P=(Fo^2^+2Fc^2^)/3'
_refine_ls_weighting_scheme calc
_refine_ls_wR_factor_gt 0.1511
_refine_ls_wR_factor_ref 0.1692
_reflns_Friedel_coverage 0.000
_reflns_number_gt 4485
_reflns_number_total 5629
_reflns_threshold_expression 'I > 2\s(I)'
_cod_data_source_file cm1c00584_si_002.cif
_cod_data_source_block 153
_cod_database_code 4003929
_shelx_shelxl_version_number 2018/3
_shelx_space_group_comment
;
The symmetry employed for this shelxl refinement is uniquely defined
by the following loop, which should always be used as a source of
symmetry information in preference to the above space-group names.
They are only intended as comments.
;
_shelx_estimated_absorpt_t_max 0.990
_shelx_estimated_absorpt_t_min 0.977
_olex2_refinement_description
;
1. Fixed Uiso
 At 1.2 times of:
  All C(H) groups, All C(H,H) groups, All N(H) groups
 At 1.5 times of:
  All C(H,H,H) groups, All O(H) groups
2.a Ternary CH refined with riding coordinates:
 N1(H1)
2.b Secondary CH2 refined with riding coordinates:
 C18(H18A,H18B), C25(H25A,H25B), C32(H32A,H32B), C31(H31A,H31B), C30(H30A,
 H30B), C26(H26A,H26B), C27(H27A,H27B), C29(H29A,H29B), C28(H28A,H28B)
2.c Aromatic/amide H refined with riding coordinates:
 C7(H7), C20(H20), C13(H13), C8(H8), C21(H21), C4(H4A), C16(H16), C15(H15),
 C24(H24), C5(H5), C23(H23)
2.d Idealised Me refined as rotating group:
 C11(H11A,H11B,H11C), C1(H1A,H1B,H1C)
2.e Idealised tetrahedral OH refined as rotating group:
 O3(H3), O4(H4)
;
_olex2_submission_special_instructions 'No special instructions were received'

loop_
_space_group_symop_operation_xyz
'x, y, z'
'-x, y+1/2, -z+1/2'
'-x, -y, -z'
'x, -y-1/2, z-1/2'

loop_
_atom_site_label
_atom_site_type_symbol
_atom_site_fract_x
_atom_site_fract_y
_atom_site_fract_z
_atom_site_U_iso_or_equiv
_atom_site_adp_type
_atom_site_occupancy
_atom_site_site_symmetry_order
_atom_site_calc_flag
_atom_site_refinement_flags_posn
_atom_site_refinement_flags_adp
_atom_site_refinement_flags_occupancy
_atom_site_disorder_assembly
_atom_site_disorder_group
O3 O 0.45475(11) 0.72232(8) 0.81432(12) 0.0518(4) Uani 1 1 d . . . . .
H3 H 0.404359 0.742765 0.766617 0.078 Uiso 1 1 calc GR . . . .
O2 O 0.29427(10) 0.78812(7) 0.66767(12) 0.0511(4) Uani 1 1 d . . . . .
O5 O 0.42754(11) 0.55019(8) 0.05921(12) 0.0529(4) Uani 1 1 d . . . . .
N2 N 0.79699(11) 0.61859(7) 0.54876(12) 0.0364(3) Uani 1 1 d . . . . .
O4 O 1.17906(11) 0.70171(8) 0.49699(13) 0.0534(4) Uani 1 1 d . . . . .
H4 H 1.207795 0.731836 0.546793 0.080 Uiso 1 1 calc GR . . . .
N1 N 0.22037(12) 0.57779(10) -0.09731(14) 0.0488(4) Uani 1 1 d . . . . .
H1 H 0.230069 0.591420 -0.015996 0.059 Uiso 1 1 calc R . . . .
O1 O 0.21862(12) 0.89482(9) 0.62014(13) 0.0614(4) Uani 1 1 d . . . . .
C12 C 0.93293(13) 0.69730(9) 0.57625(14) 0.0347(4) Uani 1 1 d . . . . .
C17 C 0.89078(13) 0.63152(8) 0.52444(14) 0.0345(4) Uani 1 1 d . . . . .
C9 C 0.78095(13) 0.67483(9) 0.61734(15) 0.0358(4) Uani 1 1 d . . . . .
C7 C 0.58479(14) 0.68421(9) 0.59421(16) 0.0398(4) Uani 1 1 d . . . . .
H7 H 0.567558 0.679536 0.513406 0.048 Uiso 1 1 calc R . . . .
C20 C 0.64941(14) 0.61057(9) 0.31590(16) 0.0386(4) Uani 1 1 d . . . . .
H20 H 0.697714 0.648305 0.339251 0.046 Uiso 1 1 calc R . . . .
C6 C 0.69138(14) 0.67825(9) 0.66516(16) 0.0376(4) Uani 1 1 d . . . . .
C10 C 0.86218(14) 0.72391(9) 0.63530(15) 0.0373(4) Uani 1 1 d . . . . .
C13 C 1.02987(14) 0.72294(9) 0.56733(15) 0.0378(4) Uani 1 1 d . . . . .
H13 H 1.057206 0.767037 0.599462 0.045 Uiso 1 1 calc R . . . .
C19 C 0.65271(13) 0.55548(8) 0.39354(15) 0.0366(4) Uani 1 1 d . . . . .
C8 C 0.50463(14) 0.69692(9) 0.64218(17) 0.0415(4) Uani 1 1 d . . . . .
H8 H 0.433999 0.699984 0.593675 0.050 Uiso 1 1 calc R . . . .
C21 C 0.57543(14) 0.61103(10) 0.20335(16) 0.0412(4) Uani 1 1 d . . . . .
H21 H 0.574527 0.648647 0.152296 0.049 Uiso 1 1 calc R . . . .
C4 C 0.63414(15) 0.69598(9) 0.83541(16) 0.0428(4) Uani 1 1 d . . . . .
H4A H 0.650676 0.698525 0.916378 0.051 Uiso 1 1 calc R . . . .
C16 C 0.94460(14) 0.59000(9) 0.46529(15) 0.0395(4) Uani 1 1 d . . . . .
H16 H 0.916402 0.546693 0.430484 0.047 Uiso 1 1 calc R . . . .
C3 C 0.52905(14) 0.70520(9) 0.76300(17) 0.0404(4) Uani 1 1 d . . . . .
C14 C 1.08386(14) 0.68128(10) 0.50980(15) 0.0394(4) Uani 1 1 d . . . . .
C15 C 1.04117(15) 0.61521(10) 0.45999(15) 0.0425(4) Uani 1 1 d . . . . .
H15 H 1.079051 0.587684 0.422378 0.051 Uiso 1 1 calc R . . . .
C24 C 0.57933(16) 0.49950(10) 0.35616(17) 0.0461(4) Uani 1 1 d . . . . .
H24 H 0.580612 0.461656 0.406948 0.055 Uiso 1 1 calc R . . . .
C18 C 0.73184(14) 0.55433(9) 0.51660(15) 0.0391(4) Uani 1 1 d . . . . .
H18A H 0.692832 0.547845 0.571661 0.047 Uiso 1 1 calc R . . . .
H18B H 0.778657 0.513238 0.524011 0.047 Uiso 1 1 calc R . . . .
C5 C 0.71367(14) 0.68307(9) 0.78670(16) 0.0411(4) Uani 1 1 d . . . . .
H5 H 0.783729 0.677446 0.835713 0.049 Uiso 1 1 calc R . . . .
C22 C 0.50336(14) 0.55508(10) 0.16820(16) 0.0423(4) Uani 1 1 d . . . . .
C2 C 0.27219(14) 0.85111(11) 0.69349(16) 0.0435(4) Uani 1 1 d . . . . .
C23 C 0.50483(16) 0.49919(10) 0.24523(18) 0.0490(5) Uani 1 1 d . . . . .
H23 H 0.455895 0.461791 0.222190 0.059 Uiso 1 1 calc R . . . .
C11 C 0.87642(16) 0.79127(10) 0.70605(19) 0.0493(5) Uani 1 1 d . . . . .
H11A H 0.906519 0.779821 0.787779 0.074 Uiso 1 1 calc GR . . . .
H11B H 0.808321 0.814108 0.692116 0.074 Uiso 1 1 calc GR . . . .
H11C H 0.923570 0.823168 0.683704 0.074 Uiso 1 1 calc GR . . . .
C25 C 0.41290(16) 0.61305(14) -0.01249(19) 0.0599(6) Uani 1 1 d . . . . .
H25A H 0.477200 0.622945 -0.032076 0.072 Uiso 1 1 calc R . . . .
H25B H 0.397960 0.654152 0.029170 0.072 Uiso 1 1 calc R . . . .
C32 C 0.12583(16) 0.61920(12) -0.17396(19) 0.0556(5) Uani 1 1 d . . . . .
H32A H 0.115719 0.607432 -0.255235 0.067 Uiso 1 1 calc R . . . .
H32B H 0.141580 0.670106 -0.163763 0.067 Uiso 1 1 calc R . . . .
C31 C 0.02266(16) 0.60455(11) -0.14882(19) 0.0536(5) Uani 1 1 d . . . . .
H31A H -0.024962 0.645099 -0.175921 0.064 Uiso 1 1 calc R . . . .
H31B H 0.038199 0.600882 -0.064683 0.064 Uiso 1 1 calc R . . . .
C30 C -0.03459(18) 0.53673(14) -0.2057(2) 0.0652(6) Uani 1 1 d . . . . .
H30A H -0.107050 0.538575 -0.202827 0.078 Uiso 1 1 calc R . . . .
H30B H -0.039281 0.537418 -0.287726 0.078 Uiso 1 1 calc R . . . .
C1 C 0.31384(19) 0.87309(12) 0.82010(18) 0.0554(5) Uani 1 1 d . . . . .
H1A H 0.275177 0.848023 0.863306 0.083 Uiso 1 1 calc GR . . . .
H1B H 0.304547 0.923888 0.826297 0.083 Uiso 1 1 calc GR . . . .
H1C H 0.388412 0.861414 0.851570 0.083 Uiso 1 1 calc GR . . . .
C26 C 0.31981(17) 0.59954(18) -0.1232(2) 0.0762(8) Uani 1 1 d . . . . .
H26A H 0.305503 0.642827 -0.170426 0.091 Uiso 1 1 calc R . . . .
H26B H 0.339119 0.561960 -0.168357 0.091 Uiso 1 1 calc R . . . .
C27 C 0.20773(17) 0.49714(12) -0.1052(2) 0.0614(6) Uani 1 1 d . . . . .
H27A H 0.193218 0.482923 -0.186253 0.074 Uiso 1 1 calc R . . . .
H27B H 0.275071 0.475410 -0.059916 0.074 Uiso 1 1 calc R . . . .
C29 C 0.01325(19) 0.46654(13) -0.1550(2) 0.0626(6) Uani 1 1 d . . . . .
H29A H 0.017256 0.436279 -0.218910 0.075 Uiso 1 1 calc R . . . .
H29B H -0.035668 0.443611 -0.120811 0.075 Uiso 1 1 calc R . . . .
C28 C 0.12229(19) 0.46781(12) -0.06339(18) 0.0598(6) Uani 1 1 d . . . . .
H28A H 0.118654 0.496358 0.002536 0.072 Uiso 1 1 calc R . . . .
H28B H 0.141404 0.419239 -0.035427 0.072 Uiso 1 1 calc R . . . .

loop_
_atom_site_aniso_label
_atom_site_aniso_U_11
_atom_site_aniso_U_22
_atom_site_aniso_U_33
_atom_site_aniso_U_23
_atom_site_aniso_U_13
_atom_site_aniso_U_12
O3 0.0460(8) 0.0610(9) 0.0529(8) 0.0065(6) 0.0223(6) 0.0087(6)
O2 0.0367(7) 0.0581(8) 0.0562(8) -0.0146(6) 0.0120(6) 0.0034(6)
O5 0.0438(7) 0.0680(9) 0.0400(7) -0.0008(6) 0.0040(6) -0.0032(6)
N2 0.0388(8) 0.0332(7) 0.0348(7) -0.0012(5) 0.0083(6) 0.0001(6)
O4 0.0459(8) 0.0680(9) 0.0527(8) -0.0158(7) 0.0245(6) -0.0077(6)
N1 0.0354(8) 0.0697(11) 0.0374(8) 0.0112(7) 0.0064(6) -0.0006(7)
O1 0.0590(9) 0.0788(10) 0.0465(8) 0.0080(7) 0.0173(7) 0.0265(8)
C12 0.0362(9) 0.0346(8) 0.0301(8) 0.0025(6) 0.0063(7) 0.0037(6)
C17 0.0369(9) 0.0327(8) 0.0305(8) 0.0030(6) 0.0062(7) 0.0033(6)
C9 0.0362(9) 0.0347(8) 0.0346(8) 0.0007(6) 0.0087(7) 0.0050(6)
C7 0.0403(9) 0.0377(9) 0.0380(9) -0.0010(7) 0.0078(7) 0.0002(7)
C20 0.0350(9) 0.0354(8) 0.0433(9) 0.0018(7) 0.0096(7) -0.0009(7)
C6 0.0378(9) 0.0325(8) 0.0410(9) 0.0001(7) 0.0106(7) 0.0011(6)
C10 0.0372(9) 0.0347(8) 0.0381(9) -0.0016(7) 0.0096(7) 0.0014(7)
C13 0.0392(9) 0.0378(9) 0.0348(9) -0.0019(7) 0.0096(7) -0.0001(7)
C19 0.0388(9) 0.0306(8) 0.0392(9) -0.0005(6) 0.0109(7) 0.0015(6)
C8 0.0338(9) 0.0402(9) 0.0473(10) 0.0005(7) 0.0088(7) 0.0000(7)
C21 0.0376(9) 0.0448(9) 0.0412(10) 0.0081(7) 0.0124(7) 0.0030(7)
C4 0.0463(10) 0.0432(9) 0.0380(9) 0.0018(7) 0.0125(8) 0.0027(8)
C16 0.0463(10) 0.0354(8) 0.0341(9) -0.0025(7) 0.0094(7) 0.0033(7)
C3 0.0408(9) 0.0351(8) 0.0477(10) 0.0035(7) 0.0174(8) 0.0010(7)
C14 0.0382(9) 0.0472(10) 0.0328(9) 0.0003(7) 0.0115(7) 0.0018(7)
C15 0.0462(10) 0.0467(10) 0.0350(9) -0.0010(7) 0.0135(8) 0.0100(8)
C24 0.0515(11) 0.0360(9) 0.0465(10) 0.0028(7) 0.0098(8) -0.0068(8)
C18 0.0439(9) 0.0311(8) 0.0391(9) 0.0006(7) 0.0091(7) -0.0016(7)
C5 0.0365(9) 0.0444(9) 0.0389(9) 0.0021(7) 0.0073(7) 0.0037(7)
C22 0.0355(9) 0.0506(10) 0.0369(9) -0.0033(7) 0.0063(7) 0.0017(7)
C2 0.0352(9) 0.0556(11) 0.0430(10) -0.0033(8) 0.0174(8) 0.0025(8)
C23 0.0487(11) 0.0418(10) 0.0503(11) -0.0043(8) 0.0074(8) -0.0088(8)
C11 0.0519(11) 0.0401(10) 0.0600(12) -0.0108(8) 0.0235(9) -0.0028(8)
C25 0.0380(10) 0.0958(17) 0.0430(11) 0.0168(11) 0.0090(8) -0.0072(10)
C32 0.0476(11) 0.0645(13) 0.0462(11) 0.0206(9) 0.0032(9) -0.0006(9)
C31 0.0476(11) 0.0566(12) 0.0543(12) 0.0150(9) 0.0133(9) 0.0171(9)
C30 0.0466(11) 0.0887(17) 0.0486(12) 0.0194(11) -0.0009(9) -0.0112(11)
C1 0.0654(13) 0.0585(12) 0.0461(11) -0.0030(9) 0.0232(10) 0.0047(10)
C26 0.0376(11) 0.146(3) 0.0431(12) 0.0191(13) 0.0099(9) -0.0140(13)
C27 0.0478(12) 0.0665(14) 0.0598(13) -0.0039(10) 0.0033(10) 0.0149(10)
C29 0.0596(13) 0.0663(14) 0.0584(13) -0.0185(11) 0.0143(11) -0.0088(10)
C28 0.0812(16) 0.0476(11) 0.0427(11) 0.0008(9) 0.0090(10) 0.0047(10)

loop_
_atom_type_symbol
_atom_type_description
_atom_type_scat_dispersion_real
_atom_type_scat_dispersion_imag
_atom_type_scat_source
C C 0.0033 0.0016 'International Tables Vol C Tables 4.2.6.8 and 6.1.1.4'
H H 0.0000 0.0000 'International Tables Vol C Tables 4.2.6.8 and 6.1.1.4'
N N 0.0061 0.0033 'International Tables Vol C Tables 4.2.6.8 and 6.1.1.4'
O O 0.0106 0.0060 'International Tables Vol C Tables 4.2.6.8 and 6.1.1.4'

loop_
_geom_angle_atom_site_label_1
_geom_angle_atom_site_label_2
_geom_angle_atom_site_label_3
_geom_angle
_geom_angle_site_symmetry_1
_geom_angle_site_symmetry_3
_geom_angle_publ_flag
C3 O3 H3 109.5 . . ?
C22 O5 C25 115.98(16) . . ?
C17 N2 C9 108.22(14) . . ?
C17 N2 C18 125.56(14) . . ?
C9 N2 C18 126.03(15) . . ?
C14 O4 H4 109.5 . . ?
C32 N1 H1 107.2 . . ?
C32 N1 C27 114.69(16) . . ?
C26 N1 H1 107.2 . . ?
C26 N1 C32 110.10(16) . . ?
C26 N1 C27 109.99(19) . . ?
C27 N1 H1 107.2 . . ?
C17 C12 C10 107.06(15) . . ?
C13 C12 C17 120.23(16) . . ?
C13 C12 C10 132.66(16) . . ?
N2 C17 C12 108.15(14) . . ?
N2 C17 C16 130.69(15) . . ?
C16 C17 C12 121.11(16) . . ?
N2 C9 C6 123.98(15) . . ?
C10 C9 N2 109.51(15) . . ?
C10 C9 C6 126.48(15) . . ?
C6 C7 H7 119.5 . . ?
C8 C7 H7 119.5 . . ?
C8 C7 C6 121.03(17) . . ?
C19 C20 H20 119.2 . . ?
C19 C20 C21 121.58(16) . . ?
C21 C20 H20 119.2 . . ?
C7 C6 C9 122.82(16) . . ?
C7 C6 C5 117.78(17) . . ?
C5 C6 C9 119.08(15) . . ?
C12 C10 C11 126.24(16) . . ?
C9 C10 C12 107.05(15) . . ?
C9 C10 C11 126.68(17) . . ?
C12 C13 H13 120.7 . . ?
C14 C13 C12 118.60(16) . . ?
C14 C13 H13 120.7 . . ?
C20 C19 C24 118.01(16) . . ?
C20 C19 C18 122.37(15) . . ?
C24 C19 C18 119.62(15) . . ?
C7 C8 H8 119.8 . . ?
C7 C8 C3 120.35(16) . . ?
C3 C8 H8 119.8 . . ?
C20 C21 H21 120.3 . . ?
C22 C21 C20 119.45(16) . . ?
C22 C21 H21 120.3 . . ?
C3 C4 H4A 120.1 . . ?
C5 C4 H4A 120.1 . . ?
C5 C4 C3 119.83(17) . . ?
C17 C16 H16 121.1 . . ?
C15 C16 C17 117.85(16) . . ?
C15 C16 H16 121.1 . . ?
O3 C3 C8 122.95(16) . . ?
O3 C3 C4 117.75(17) . . ?
C4 C3 C8 119.30(17) . . ?
O4 C14 C13 122.80(16) . . ?
O4 C14 C15 116.88(16) . . ?
C13 C14 C15 120.32(17) . . ?
C16 C15 C14 121.87(17) . . ?
C16 C15 H15 119.1 . . ?
C14 C15 H15 119.1 . . ?
C19 C24 H24 119.3 . . ?
C23 C24 C19 121.32(17) . . ?
C23 C24 H24 119.3 . . ?
N2 C18 C19 114.38(13) . . ?
N2 C18 H18A 108.7 . . ?
N2 C18 H18B 108.7 . . ?
C19 C18 H18A 108.7 . . ?
C19 C18 H18B 108.7 . . ?
H18A C18 H18B 107.6 . . ?
C6 C5 H5 119.2 . . ?
C4 C5 C6 121.56(16) . . ?
C4 C5 H5 119.2 . . ?
O5 C22 C21 124.11(17) . . ?
O5 C22 C23 115.94(16) . . ?
C21 C22 C23 119.95(16) . . ?
O2 C2 C1 117.51(17) . . ?
O1 C2 O2 123.63(18) . . ?
O1 C2 C1 118.86(18) . . ?
C24 C23 C22 119.69(17) . . ?
C24 C23 H23 120.2 . . ?
C22 C23 H23 120.2 . . ?
C10 C11 H11A 109.5 . . ?
C10 C11 H11B 109.5 . . ?
C10 C11 H11C 109.5 . . ?
H11A C11 H11B 109.5 . . ?
H11A C11 H11C 109.5 . . ?
H11B C11 H11C 109.5 . . ?
O5 C25 H25A 110.1 . . ?
O5 C25 H25B 110.1 . . ?
O5 C25 C26 108.0(2) . . ?
H25A C25 H25B 108.4 . . ?
C26 C25 H25A 110.1 . . ?
C26 C25 H25B 110.1 . . ?
N1 C32 H32A 108.7 . . ?
N1 C32 H32B 108.7 . . ?
N1 C32 C31 114.07(16) . . ?
H32A C32 H32B 107.6 . . ?
C31 C32 H32A 108.7 . . ?
C31 C32 H32B 108.7 . . ?
C32 C31 H31A 108.7 . . ?
C32 C31 H31B 108.7 . . ?
C32 C31 C30 114.18(19) . . ?
H31A C31 H31B 107.6 . . ?
C30 C31 H31A 108.7 . . ?
C30 C31 H31B 108.7 . . ?
C31 C30 H30A 108.0 . . ?
C31 C30 H30B 108.0 . . ?
H30A C30 H30B 107.2 . . ?
C29 C30 C31 117.33(17) . . ?
C29 C30 H30A 108.0 . . ?
C29 C30 H30B 108.0 . . ?
C2 C1 H1A 109.5 . . ?
C2 C1 H1B 109.5 . . ?
C2 C1 H1C 109.5 . . ?
H1A C1 H1B 109.5 . . ?
H1A C1 H1C 109.5 . . ?
H1B C1 H1C 109.5 . . ?
N1 C26 C25 112.26(18) . . ?
N1 C26 H26A 109.2 . . ?
N1 C26 H26B 109.2 . . ?
C25 C26 H26A 109.2 . . ?
C25 C26 H26B 109.2 . . ?
H26A C26 H26B 107.9 . . ?
N1 C27 H27A 108.5 . . ?
N1 C27 H27B 108.5 . . ?
H27A C27 H27B 107.5 . . ?
C28 C27 N1 115.25(18) . . ?
C28 C27 H27A 108.5 . . ?
C28 C27 H27B 108.5 . . ?
C30 C29 H29A 107.9 . . ?
C30 C29 H29B 107.9 . . ?
C30 C29 C28 117.70(19) . . ?
H29A C29 H29B 107.2 . . ?
C28 C29 H29A 107.9 . . ?
C28 C29 H29B 107.9 . . ?
C27 C28 C29 114.25(19) . . ?
C27 C28 H28A 108.7 . . ?
C27 C28 H28B 108.7 . . ?
C29 C28 H28A 108.7 . . ?
C29 C28 H28B 108.7 . . ?
H28A C28 H28B 107.6 . . ?

loop_
_geom_bond_atom_site_label_1
_geom_bond_atom_site_label_2
_geom_bond_distance
_geom_bond_site_symmetry_2
_geom_bond_publ_flag
O3 H3 0.8200 . ?
O3 C3 1.356(2) . ?
O2 C2 1.272(2) . ?
O5 C22 1.375(2) . ?
O5 C25 1.431(3) . ?
N2 C17 1.384(2) . ?
N2 C9 1.392(2) . ?
N2 C18 1.452(2) . ?
O4 H4 0.8200 . ?
O4 C14 1.370(2) . ?
N1 H1 0.9800 . ?
N1 C32 1.505(2) . ?
N1 C26 1.500(3) . ?
N1 C27 1.511(3) . ?
O1 C2 1.242(2) . ?
C12 C17 1.406(2) . ?
C12 C10 1.433(2) . ?
C12 C13 1.403(2) . ?
C17 C16 1.392(2) . ?
C9 C6 1.475(2) . ?
C9 C10 1.373(2) . ?
C7 H7 0.9300 . ?
C7 C6 1.397(2) . ?
C7 C8 1.381(3) . ?
C20 H20 0.9300 . ?
C20 C19 1.380(2) . ?
C20 C21 1.393(2) . ?
C6 C5 1.401(3) . ?
C10 C11 1.494(2) . ?
C13 H13 0.9300 . ?
C13 C14 1.382(2) . ?
C19 C24 1.396(2) . ?
C19 C18 1.515(2) . ?
C8 H8 0.9300 . ?
C8 C3 1.395(3) . ?
C21 H21 0.9300 . ?
C21 C22 1.383(3) . ?
C4 H4A 0.9300 . ?
C4 C3 1.393(3) . ?
C4 C5 1.380(3) . ?
C16 H16 0.9300 . ?
C16 C15 1.380(3) . ?
C14 C15 1.405(3) . ?
C15 H15 0.9300 . ?
C24 H24 0.9300 . ?
C24 C23 1.382(3) . ?
C18 H18A 0.9700 . ?
C18 H18B 0.9700 . ?
C5 H5 0.9300 . ?
C22 C23 1.391(3) . ?
C2 C1 1.503(3) . ?
C23 H23 0.9300 . ?
C11 H11A 0.9600 . ?
C11 H11B 0.9600 . ?
C11 H11C 0.9600 . ?
C25 H25A 0.9700 . ?
C25 H25B 0.9700 . ?
C25 C26 1.516(3) . ?
C32 H32A 0.9700 . ?
C32 H32B 0.9700 . ?
C32 C31 1.514(3) . ?
C31 H31A 0.9700 . ?
C31 H31B 0.9700 . ?
C31 C30 1.518(3) . ?
C30 H30A 0.9700 . ?
C30 H30B 0.9700 . ?
C30 C29 1.495(3) . ?
C1 H1A 0.9600 . ?
C1 H1B 0.9600 . ?
C1 H1C 0.9600 . ?
C26 H26A 0.9700 . ?
C26 H26B 0.9700 . ?
C27 H27A 0.9700 . ?
C27 H27B 0.9700 . ?
C27 C28 1.481(3) . ?
C29 H29A 0.9700 . ?
C29 H29B 0.9700 . ?
C29 C28 1.507(3) . ?
C28 H28A 0.9700 . ?
C28 H28B 0.9700 . ?
